data_4116013
loop_
_publ_author_name
'Masahiro Irie'
'Thorsten Lifka'
'Seiya Kobatake'
'Nobuo Kato'

_publ_contact_author
;
    Prof. Masahiro Irie
    Department of Chemistry and Biochemistry
    Graduate School of Engineering
    Kyushu University
    Hakozaki 6-10-1, Higashi-ku
    Fukuoka  812-8581, Japan
;
_publ_contact_author_email irie@cstf.kyushu-u.ac.jp
_publ_contact_author_fax +81-92-642-3568
_publ_contact_author_phone +81-92-642-3556
_publ_section_title
;
 Photochromism of
 1,2-Bis(2-methyl-5-phenyl-3-thienyl)perfluorocyclopentene in a
 Single-Crystalline Phase
;
_journal_name_full 'Journal of the American Chemical Society'
_journal_page_first 4871
_journal_page_last 4876
_journal_paper_doi 10.1021/ja993181h
_journal_volume 122
_journal_year 2000
_chemical_formula_moiety 'C27 H18 F6 S2'
_chemical_formula_sum 'C27 H18 F6 S2'
_chemical_formula_weight 520.55
_chemical_name_systematic
;
 4,4,5,5,6,6-Hexafluoro-9\a,9\b-
dimethyl-2,8-diphenyl-5,6,9a,9b-tetrahydro-
4H-cyclopenta[e]benzo[2,1-b:3,4-b']dithiophene
;
_space_group_IT_number 2
_symmetry_cell_setting triclinic
_symmetry_space_group_name_Hall '-P 1'
_symmetry_space_group_name_H-M 'P -1'
_atom_sites_solution_hydrogens geom
_atom_sites_solution_primary direct
_atom_sites_solution_secondary difmap
_audit_creation_method SHELXL
_cell_angle_alpha 94.45(3)
_cell_angle_beta 95.89(3)
_cell_angle_gamma 60.07(3)
_cell_formula_units_Z 2
_cell_length_a 11.770(4)
_cell_length_b 12.023(5)
_cell_length_c 9.626(3)
_cell_measurement_reflns_used 20
_cell_measurement_temperature 296(2)
_cell_measurement_theta_max 38
_cell_measurement_theta_min 16
_cell_volume 1173.7(8)
_computing_cell_refinement 'CAD4 software (Enraf-Nonius, 1989)'
_computing_data_collection 'CAD4 software (Enraf-Nonius, 1989)'
_computing_data_reduction 'MolEN (Fair, 1990)'
_computing_molecular_graphics 'Xtal_GX (Hall & du Boulay, 1995)'
_computing_publication_material 'SHELXL93 (Sheldrick, 1993)'
_computing_structure_refinement 'SHELXL93 (Sheldrick, 1993)'
_computing_structure_solution
;SIR92 (Altomare, Burla, Camalli, Cascarano, Giacovazzo,
Guagliardi & Polidori, 1994)
;
_diffrn_ambient_temperature 296(2)
_diffrn_measurement_device 'Enraf-Nonius FR590'
_diffrn_measurement_method \w--2\q
_diffrn_radiation_monochromator graphite
_diffrn_radiation_source 'fine-focus sealed tube'
_diffrn_radiation_type MoK\a
_diffrn_radiation_wavelength 1.54184
_diffrn_reflns_av_R_equivalents 0.0290
_diffrn_reflns_av_sigmaI/netI 0.0396
_diffrn_reflns_limit_h_max 0
_diffrn_reflns_limit_h_min -13
_diffrn_reflns_limit_k_max 12
_diffrn_reflns_limit_k_min -14
_diffrn_reflns_limit_l_max 11
_diffrn_reflns_limit_l_min -11
_diffrn_reflns_number 4204
_diffrn_reflns_theta_max 64.95
_diffrn_reflns_theta_min 4.25
_diffrn_standards_decay_% 2.3
_diffrn_standards_interval_time 120
_diffrn_standards_number 3
_exptl_absorpt_coefficient_mu 2.618
_exptl_absorpt_correction_T_max 0.9995
_exptl_absorpt_correction_T_min 0.8634
_exptl_absorpt_correction_type
;
empirical via \y scans (North, A. T. C., Phillips,
D. C. & Mathews, F. S., 1968)
;
_exptl_crystal_colour 'deep purple'
_exptl_crystal_density_diffrn 1.473
_exptl_crystal_description plate
_exptl_crystal_F_000 532
_exptl_crystal_size_max 0.40
_exptl_crystal_size_mid 0.25
_exptl_crystal_size_min 0.15
_refine_diff_density_max .274
_refine_diff_density_min -.285
_refine_ls_extinction_method none
_refine_ls_goodness_of_fit_all 1.065
_refine_ls_goodness_of_fit_obs 1.112
_refine_ls_hydrogen_treatment riding
_refine_ls_matrix_type full
_refine_ls_number_parameters 372
_refine_ls_number_reflns 3987
_refine_ls_number_restraints 6
_refine_ls_restrained_S_all 1.064
_refine_ls_restrained_S_obs 1.110
_refine_ls_R_factor_all 0.0905
_refine_ls_R_factor_obs 0.0504
_refine_ls_shift/esd_max 0.001
_refine_ls_shift/esd_mean 0.000
_refine_ls_structure_factor_coef Fsqd
_refine_ls_weighting_details 'w=1/\s^2^(Fo^2^)+( 0.0830P)^2^+0.0901P] where P=(Fo^2^+2Fc^2^)/3'
_refine_ls_weighting_scheme calc
_refine_ls_wR_factor_all 0.1538
_refine_ls_wR_factor_obs 0.1263
_reflns_number_observed 2593
_reflns_number_total 3987
_reflns_observed_criterion \s(I)
_cod_data_source_file ja993181h_3.cif
_cod_data_source_block comp1b
_cod_depositor_comments
;
The following automatic conversions were performed:

'_refine_ls_weighting_scheme' value 'calc w=1/\s^2^(Fo^2^)+(
0.0830P)^2^+0.0901P] where P=(Fo^2^+2Fc^2^)/3' was changed to 'calc'.
New tag '_refine_ls_weighting_details' was created. The value of the
new tag was set to 'w=1/\s^2^(Fo^2^)+( 0.0830P)^2^+0.0901P] where
P=(Fo^2^+2Fc^2^)/3'.

Automatic conversion script
Id: cif_fix_values 3143 2015-03-26 13:38:13Z robertas 
;
_cod_original_cell_volume 1173.7(7)
_cod_database_code 4116013

loop_
_symmetry_equiv_pos_as_xyz
'x, y, z'
'-x, -y, -z'

loop_
_atom_site_aniso_label
_atom_site_aniso_U_11
_atom_site_aniso_U_22
_atom_site_aniso_U_33
_atom_site_aniso_U_23
_atom_site_aniso_U_13
_atom_site_aniso_U_12
S1 0.0553(5) 0.0800(6) 0.0438(4) -0.0117(4) 0.0057(4) -0.0271(4)
S9 0.0519(5) 0.0854(7) 0.0480(5) -0.0147(4) 0.0099(4) -0.0253(5)
C2 0.053(2) 0.071(2) 0.048(2) -0.001(2) 0.0051(15) -0.028(2)
C3 0.052(2) 0.085(3) 0.050(2) -0.007(2) 0.009(2) -0.028(2)
C3a 0.051(2) 0.077(2) 0.045(2) -0.008(2) 0.0073(14) -0.027(2)
C3b 0.053(2) 0.061(2) 0.039(2) -0.0034(14) 0.0095(14) -0.021(2)
C4 0.057(2) 0.092(3) 0.044(2) -0.004(2) 0.012(2) -0.023(2)
C6 0.065(2) 0.085(3) 0.047(2) -0.011(2) 0.004(2) -0.030(2)
C6a 0.055(2) 0.061(2) 0.038(2) -0.0005(14) 0.0040(14) -0.023(2)
C6b 0.054(2) 0.084(2) 0.042(2) -0.007(2) 0.0020(15) -0.023(2)
C7 0.055(2) 0.084(3) 0.050(2) -0.007(2) 0.002(2) -0.024(2)
C8 0.054(2) 0.066(2) 0.049(2) -0.003(2) 0.0018(15) -0.020(2)
C12 0.054(2) 0.063(2) 0.048(2) 0.0013(15) 0.0004(15) -0.027(2)
C13 0.066(2) 0.083(3) 0.050(2) 0.003(2) 0.000(2) -0.034(2)
C14 0.079(3) 0.093(3) 0.054(2) 0.003(2) -0.010(2) -0.032(2)
C15 0.064(3) 0.084(3) 0.073(3) -0.005(2) -0.015(2) -0.023(2)
C16 0.056(2) 0.105(3) 0.087(3) -0.003(2) -0.001(2) -0.030(2)
C17 0.063(2) 0.091(3) 0.057(2) -0.003(2) 0.003(2) -0.029(2)
C18 0.051(2) 0.062(2) 0.059(2) 0.006(2) 0.006(2) -0.019(2)
C19 0.061(2) 0.076(3) 0.069(2) -0.003(2) 0.014(2) -0.026(2)
C20 0.064(3) 0.085(3) 0.092(3) 0.003(2) 0.025(2) -0.022(2)
C21 0.053(2) 0.092(3) 0.114(4) 0.023(3) 0.003(2) -0.028(2)
C22 0.066(3) 0.100(3) 0.101(3) 0.004(3) -0.005(2) -0.040(3)
C23 0.063(2) 0.088(3) 0.079(3) -0.007(2) 0.002(2) -0.034(2)
F1A 0.061(3) 0.106(5) 0.060(2) -0.008(3) 0.007(2) 0.001(2)
F2A 0.119(5) 0.140(5) 0.065(3) -0.009(3) 0.038(3) -0.084(4)
F3A 0.099(3) 0.064(3) 0.135(4) -0.011(2) 0.008(3) -0.027(2)
F4A 0.090(4) 0.163(10) 0.038(3) -0.021(4) 0.017(2) -0.042(5)
F5A 0.088(4) 0.120(5) 0.083(4) -0.047(4) 0.022(3) -0.057(3)
F6A 0.100(4) 0.089(3) 0.045(2) 0.012(2) -0.002(2) -0.015(2)
C5A 0.067(5) 0.050(7) 0.055(3) -0.013(5) 0.010(3) -0.013(6)
C9aA 0.050(2) 0.056(2) 0.037(2) -0.0006(15) 0.0024(13) -0.018(2)
C9bA 0.050(2) 0.056(2) 0.037(2) -0.0006(15) 0.0024(13) -0.018(2)
C10A 0.069(3) 0.060(2) 0.055(2) 0.0063(13) 0.005(2) -0.024(2)
C11A 0.069(3) 0.060(2) 0.055(2) 0.0063(13) 0.005(2) -0.024(2)
F1B 0.106(10) 0.067(6) 0.076(6) 0.000(4) 0.004(6) -0.003(6)
F2B 0.073(8) 0.156(15) 0.066(8) -0.025(8) 0.024(6) -0.055(9)
F3B 0.103(7) 0.164(11) 0.068(5) 0.053(6) -0.008(4) -0.075(7)
F4B 0.084(8) 0.158(21) 0.065(15) -0.058(13) 0.029(9) -0.023(12)
F5B 0.142(12) 0.098(8) 0.084(7) -0.029(6) 0.031(7) -0.082(8)
F6B 0.073(6) 0.111(8) 0.042(4) -0.002(4) -0.008(4) -0.035(6)
C5B 0.067(5) 0.050(7) 0.055(3) -0.013(5) 0.010(3) -0.013(6)
C9aB 0.050(2) 0.056(2) 0.037(2) -0.0006(15) 0.0024(13) -0.018(2)
C9bB 0.050(2) 0.056(2) 0.037(2) -0.0006(15) 0.0024(13) -0.018(2)
C10B 0.069(3) 0.060(2) 0.055(2) 0.0063(13) 0.005(2) -0.024(2)
C11B 0.069(3) 0.060(2) 0.055(2) 0.0063(13) 0.005(2) -0.024(2)

loop_
_atom_site_label
_atom_site_type_symbol
_atom_site_fract_x
_atom_site_fract_y
_atom_site_fract_z
_atom_site_U_iso_or_equiv
_atom_site_thermal_displace_type
_atom_site_occupancy
_atom_site_calc_flag
_atom_site_refinement_flags
_atom_site_disorder_group
S1 S 0.86184(9) 0.17373(9) 0.55345(8) 0.0632(3) Uani 1 d . .
S9 S 1.19793(9) 0.09296(10) 0.67099(9) 0.0662(3) Uani 1 d . .
C2 C 0.7006(3) 0.2687(3) 0.6029(3) 0.0582(8) Uani 1 d . .
C3 C 0.6934(3) 0.3219(4) 0.7333(3) 0.0651(10) Uani 1 d . .
H3 H 0.6142(3) 0.3730(4) 0.7738(3) 0.078 Uiso 1 calc R .
C3a C 0.8160(3) 0.2932(3) 0.8024(3) 0.0600(9) Uani 1 d . .
C3b C 0.8481(3) 0.3235(3) 0.9341(3) 0.0543(8) Uani 1 d . .
C4 C 0.7583(4) 0.3976(4) 1.0458(4) 0.0702(11) Uani 1 d . .
C6 C 0.9832(4) 0.3423(4) 1.1253(4) 0.0698(10) Uani 1 d . .
C6a C 0.9805(3) 0.2882(3) 0.9820(3) 0.0542(8) Uani 1 d . .
C6b C 1.0818(3) 0.2175(4) 0.9023(3) 0.0652(10) Uani 1 d . .
C7 C 1.2159(4) 0.1825(4) 0.9230(4) 0.0679(10) Uani 1 d . .
H7 H 1.2518(4) 0.2002(4) 1.0066(4) 0.082 Uiso 1 calc R .
C8 C 1.2888(3) 0.1215(3) 0.8126(3) 0.0611(9) Uani 1 d . .
C12 C 0.5892(3) 0.2871(3) 0.5051(3) 0.0566(8) Uani 1 d . .
C13 C 0.5987(4) 0.2828(4) 0.3615(4) 0.0683(10) Uani 1 d . .
H13 H 0.6778(4) 0.2630(4) 0.3270(4) 0.082 Uiso 1 calc R .
C14 C 0.4910(4) 0.3080(4) 0.2709(4) 0.0810(12) Uani 1 d . .
H14 H 0.4978(4) 0.3066(4) 0.1753(4) 0.097 Uiso 1 calc R .
C15 C 0.3744(4) 0.3349(4) 0.3183(4) 0.0814(12) Uani 1 d . .
H15 H 0.3023(4) 0.3524(4) 0.2556(4) 0.098 Uiso 1 calc R .
C16 C 0.3642(4) 0.3358(4) 0.4595(5) 0.0875(13) Uani 1 d . .
H16 H 0.2857(4) 0.3519(4) 0.4924(5) 0.105 Uiso 1 calc R .
C17 C 0.4704(4) 0.3131(4) 0.5522(4) 0.0750(11) Uani 1 d . .
H17 H 0.4624(4) 0.3151(4) 0.6476(4) 0.090 Uiso 1 calc R .
C18 C 1.4251(3) 0.0846(3) 0.8011(4) 0.0610(9) Uani 1 d . .
C19 C 1.4973(4) 0.0000(4) 0.6964(4) 0.0723(10) Uani 1 d . .
H19 H 1.4587(4) -0.0357(4) 0.6326(4) 0.087 Uiso 1 calc R .
C20 C 1.6266(4) -0.0314(4) 0.6863(5) 0.0857(12) Uani 1 d . .
H20 H 1.6744(4) -0.0887(4) 0.6162(5) 0.103 Uiso 1 calc R .
C21 C 1.6844(4) 0.0207(4) 0.7782(6) 0.0892(13) Uani 1 d . .
H21 H 1.7708(4) 0.0001(4) 0.7697(6) 0.107 Uiso 1 calc R .
C22 C 1.6159(4) 0.1028(5) 0.8824(5) 0.0904(13) Uani 1 d . .
H22 H 1.6560(4) 0.1372(5) 0.9461(5) 0.108 Uiso 1 calc R .
C23 C 1.4880(4) 0.1349(4) 0.8937(4) 0.0794(11) Uani 1 d . .
H23 H 1.4421(4) 0.1917(4) 0.9650(4) 0.095 Uiso 1 calc R .
F1A F 0.6433(5) 0.4932(7) 1.0063(5) 0.095(2) Uani 0.691(7) d P 1
F2A F 0.7276(7) 0.3150(7) 1.1110(6) 0.098(2) Uani 0.691(7) d P 1
F3A F 0.8152(4) 0.5489(4) 1.1153(5) 0.106(2) Uani 0.691(7) d P 1
F4A F 0.8079(15) 0.4449(13) 1.2831(12) 0.106(4) Uani 0.691(7) d P 1
F5A F 1.0602(5) 0.3882(7) 1.1554(6) 0.097(2) Uani 0.691(7) d P 1
F6A F 1.0250(5) 0.2422(4) 1.2235(3) 0.092(2) Uani 0.691(7) d P 1
C5A C 0.8369(13) 0.4353(6) 1.1536(12) 0.065(2) Uani 0.691(7) d P 1
C9aA C 1.0535(5) 0.1432(5) 0.7739(4) 0.0513(9) Uani 0.703(4) d PD 1
C9bA C 0.9237(5) 0.2428(5) 0.6976(5) 0.0513(9) Uani 0.703(4) d PD 1
C10A C 1.0479(6) 0.0248(5) 0.8162(6) 0.0645(11) Uani 0.703(4) d PD 1
H10A H 1.1305(6) -0.0340(5) 0.8631(6) 0.077 Uiso 0.703(4) calc PR 1
H10B H 1.0308(6) -0.0168(5) 0.7342(6) 0.077 Uiso 0.703(4) calc PR 1
H10C H 0.9790(6) 0.0517(5) 0.8778(6) 0.077 Uiso 0.703(4) calc PR 1
C11A C 0.9344(6) 0.3537(5) 0.6425(5) 0.0645(11) Uani 0.703(4) d PD 1
H11A H 0.8519(6) 0.4131(5) 0.5961(5) 0.077 Uiso 0.703(4) calc PR 1
H11B H 1.0017(6) 0.3201(5) 0.5778(5) 0.077 Uiso 0.703(4) calc PR 1
H11C H 0.9564(6) 0.3972(5) 0.7192(5) 0.077 Uiso 0.703(4) calc PR 1
F1B F 0.6933(14) 0.5387(11) 1.0104(12) 0.101(4) Uani 0.309(7) d P 2
F2B F 0.6662(13) 0.3841(17) 1.0663(14) 0.099(5) Uani 0.309(7) d P 2
F3B F 0.8684(9) 0.2934(11) 1.2445(8) 0.106(4) Uani 0.309(7) d P 2
F4B F 0.8089(31) 0.4940(29) 1.2568(27) 0.120(10) Uani 0.309(7) d P 2
F5B F 0.9881(15) 0.4676(13) 1.1084(12) 0.098(4) Uani 0.309(7) d P 2
F6B F 1.0840(9) 0.2860(12) 1.2101(8) 0.081(3) Uani 0.309(7) d P 2
C5B C 0.8564(33) 0.3890(22) 1.1667(34) 0.065(2) Uani 0.309(7) d P 2
C9aB C 1.0407(11) 0.2221(11) 0.7390(10) 0.0513(9) Uani 0.297(4) d PD 2
C9bB C 0.9404(12) 0.1768(11) 0.7330(11) 0.0513(9) Uani 0.297(4) d PD 2
C10B C 0.9907(9) 0.3497(9) 0.6646(9) 0.0645(11) Uani 0.297(4) d PD 2
H10D H 1.0587(9) 0.3724(9) 0.6724(9) 0.077 Uiso 0.297(4) calc PR 2
H10E H 0.9148(9) 0.4163(9) 0.7075(9) 0.077 Uiso 0.297(4) calc PR 2
H10F H 0.9677(9) 0.3394(9) 0.5677(9) 0.077 Uiso 0.297(4) calc PR 2
C11B C 0.9986(9) 0.0462(9) 0.8038(9) 0.0645(11) Uani 0.297(4) d PRD 2
H11D H 0.9334(9) 0.0200(9) 0.7985(9) 0.077 Uiso 0.297(4) calc PR 2
H11E H 1.0249(9) 0.0548(9) 0.9000(9) 0.077 Uiso 0.297(4) calc PR 2
H11F H 1.0736(9) -0.0171(9) 0.7568(9) 0.077 Uiso 0.297(4) calc PR 2

loop_
_atom_type_symbol
_atom_type_description
_atom_type_scat_dispersion_real
_atom_type_scat_dispersion_imag
_atom_type_scat_source
C C .0181 .0091 'International Tables Vol C Tables 4.2.6.8 and 6.1.1.4'
H H .0000 .0000 'International Tables Vol C Tables 4.2.6.8 and 6.1.1.4'
F F .0727 .0534 'International Tables Vol C Tables 4.2.6.8 and 6.1.1.4'
S S .3331 .5567 'International Tables Vol C Tables 4.2.6.8 and 6.1.1.4'

loop_
_geom_angle_atom_site_label_1
_geom_angle_atom_site_label_2
_geom_angle_atom_site_label_3
_geom_angle
_geom_angle_publ_flag
C2 S1 C9bA 91.1(2) yes
C2 S1 C9bB 94.5(4) yes
C8 S9 C9aA 93.3(2) yes
C8 S9 C9aB 90.6(3) yes
C3 C2 C12 126.2(3) yes
C3 C2 S1 113.5(3) yes
C12 C2 S1 120.2(2) yes
C2 C3 C3a 114.4(3) yes
C3b C3a C3 131.2(3) yes
C3b C3a C9bA 116.6(3) yes
C3 C3a C9bA 110.9(3) yes
C3b C3a C9bB 111.9(5) yes
C3 C3a C9bB 114.7(5) yes
C3a C3b C6a 122.0(3) yes
C3a C3b C4 127.9(3) yes
C6a C3b C4 110.1(3) yes
F1A C4 F2A 103.7(5) yes
F2B C4 C3b 122.2(7) yes
F1A C4 C3b 116.8(4) yes
F2A C4 C3b 108.9(4) yes
F1A C4 C5A 113.9(5) yes
F2A C4 C5A 107.3(5) yes
C3b C4 C5A 105.9(6) yes
F2B C4 F1B 103.2(9) yes
C3b C4 F1B 106.6(6) yes
F2B C4 C5B 119.9(16) yes
C3b C4 C5B 101.0(12) yes
F1B C4 C5B 101.5(10) yes
F6B C6 C5B 121.5(14) yes
F5A C6 F6A 104.8(5) yes
F6B C6 C6a 120.5(5) yes
F5A C6 C6a 117.9(4) yes
C5B C6 C6a 104.6(14) yes
F6A C6 C6a 108.7(3) yes
F5A C6 C5A 115.2(6) yes
F6A C6 C5A 103.7(5) yes
C6a C6 C5A 105.5(5) yes
F6B C6 F5B 98.7(8) yes
C5B C6 F5B 102.7(12) yes
C6a C6 F5B 106.1(5) yes
C6b C6a C3b 122.1(3) yes
C6b C6a C6 128.3(3) yes
C3b C6a C6 109.5(3) yes
C6a C6b C7 131.4(3) yes
C6a C6b C9aA 115.5(3) yes
C7 C6b C9aA 112.5(3) yes
C6a C6b C9aB 114.1(5) yes
C7 C6b C9aB 109.3(5) yes
C8 C7 C6b 115.5(3) yes
C7 C8 C18 127.0(3) yes
C7 C8 S9 112.7(3) yes
C18 C8 S9 120.2(2) yes
C17 C12 C13 118.2(3) yes
C17 C12 C2 121.3(3) yes
C13 C12 C2 120.5(3) yes
C14 C13 C12 120.0(4) yes
C15 C14 C13 121.3(4) yes
C14 C15 C16 119.5(4) yes
C15 C16 C17 120.0(4) yes
C16 C17 C12 120.9(4) yes
C19 C18 C23 117.3(4) yes
C19 C18 C8 121.6(3) yes
C23 C18 C8 121.0(3) yes
C20 C19 C18 120.3(4) yes
C21 C20 C19 120.6(4) yes
C22 C21 C20 120.1(4) yes
C21 C22 C23 120.1(4) yes
C22 C23 C18 121.6(4) yes
F4A C5A F3A 109.1(9) yes
F4A C5A C4 116.2(12) yes
F3A C5A C4 105.5(7) yes
F4A C5A C6 115.8(10) yes
F3A C5A C6 103.8(9) yes
C4 C5A C6 105.3(6) yes
C10A C9aA C9bA 112.6(4) yes
C10A C9aA C6b 113.1(4) yes
C9bA C9aA C6b 106.1(3) yes
C10A C9aA S9 110.6(3) yes
C9bA C9aA S9 112.2(3) yes
C6b C9aA S9 101.7(3) yes
C11A C9bA C9aA 112.3(4) yes
C11A C9bA C3a 111.0(4) yes
C9aA C9bA C3a 107.2(4) yes
C11A C9bA S1 108.9(3) yes
C9aA C9bA S1 113.8(3) yes
C3a C9bA S1 103.3(3) yes
F3B C5B F4B 103.6(25) yes
F3B C5B C6 103.7(17) yes
F4B C5B C6 116.9(30) yes
F3B C5B C4 103.6(24) yes
F4B C5B C4 113.9(23) yes
C6 C5B C4 113.0(21) yes
C9bB C9aB C10B 114.0(9) yes
C9bB C9aB C6b 101.2(8) yes
C10B C9aB C6b 118.3(8) yes
C9bB C9aB S9 110.4(8) yes
C10B C9aB S9 111.1(7) yes
C6b C9aB S9 100.7(6) yes
C9aB C9bB C11B 111.2(9) yes
C9aB C9bB C3a 104.4(8) yes
C11B C9bB C3a 115.3(8) yes
C9aB C9bB S1 114.7(8) yes
C11B C9bB S1 111.4(8) yes
C3a C9bB S1 99.2(6) yes

loop_
_geom_bond_atom_site_label_1
_geom_bond_atom_site_label_2
_geom_bond_distance
_geom_bond_publ_flag
S1 C2 1.753(3) yes
S1 C9bA 1.834(5) yes
S1 C9bB 1.881(11) yes
S9 C8 1.764(3) yes
S9 C9aA 1.861(5) yes
S9 C9aB 1.867(11) yes
C2 C3 1.354(4) yes
C2 C12 1.464(5) yes
C3 C3a 1.410(5) yes
C3a C3b 1.360(4) yes
C3a C9bA 1.547(5) yes
C3a C9bB 1.600(11) yes
C3b C6a 1.430(4) yes
C3b C4 1.487(4) yes
C4 F2B 1.211(14) yes
C4 F1A 1.307(6) yes
C4 F2A 1.419(8) yes
C4 C5A 1.512(14) yes
C4 F1B 1.524(13) yes
C4 C5B 1.52(3) yes
C6 F6B 1.272(9) yes
C6 F5A 1.277(6) yes
C6 C5B 1.40(4) yes
C6 F6A 1.440(6) yes
C6 C6a 1.483(4) yes
C6 C5A 1.555(13) yes
C6 F5B 1.557(12) yes
C6a C6b 1.345(4) yes
C6b C7 1.411(5) yes
C6b C9aA 1.574(5) yes
C6b C9aB 1.594(10) yes
C7 C8 1.357(5) yes
C8 C18 1.450(5) yes
C12 C17 1.390(5) yes
C12 C13 1.393(5) yes
C13 C14 1.375(5) yes
C14 C15 1.363(6) yes
C15 C16 1.375(6) yes
C16 C17 1.378(5) yes
C18 C19 1.388(5) yes
C18 C23 1.391(5) yes
C19 C20 1.385(5) yes
C20 C21 1.361(6) yes
C21 C22 1.359(6) yes
C22 C23 1.368(5) yes
F3A C5A 1.333(9) yes
F4A C5A 1.31(2) yes
C9aA C10A 1.545(7) yes
C9aA C9bA 1.545(7) yes
C9bA C11A 1.539(7) yes
F3B C5B 1.36(3) yes
F4B C5B 1.37(4) yes
C9aB C9bB 1.52(2) yes
C9aB C10B 1.547(13) yes
C9bB C11B 1.548(14) yes

loop_
_geom_torsion_atom_site_label_1
_geom_torsion_atom_site_label_2
_geom_torsion_atom_site_label_3
_geom_torsion_atom_site_label_4
_geom_torsion
C9bA S1 C2 C3 -15.3(3)
C9bB S1 C2 C3 9.7(5)
C9bA S1 C2 C12 163.2(3)
C9bB S1 C2 C12 -171.9(5)
C12 C2 C3 C3a -176.9(3)
S1 C2 C3 C3a 1.4(4)
C2 C3 C3a C3b -176.4(4)
C2 C3 C3a C9bA 17.1(5)
C2 C3 C3a C9bB -15.1(7)
C3 C3a C3b C6a -177.6(4)
C9bA C3a C3b C6a -11.7(5)
C9bB C3a C3b C6a 20.6(7)
C3 C3a C3b C4 0.5(7)
C9bA C3a C3b C4 166.4(4)
C9bB C3a C3b C4 -161.2(6)
C3a C3b C4 F2B 40.2(12)
C6a C3b C4 F2B -141.5(11)
C3a C3b C4 F1A -36.5(8)
C6a C3b C4 F1A 141.9(6)
C3a C3b C4 F2A 80.5(5)
C6a C3b C4 F2A -101.2(5)
C3a C3b C4 C5A -164.4(5)
C6a C3b C4 C5A 13.9(5)
C3a C3b C4 F1B -77.8(8)
C6a C3b C4 F1B 100.5(7)
C3a C3b C4 C5B 176.5(12)
C6a C3b C4 C5B -5.2(12)
C3a C3b C6a C6b -3.4(6)
C4 C3b C6a C6b 178.2(3)
C3a C3b C6a C6 175.9(3)
C4 C3b C6a C6 -2.5(4)
F6B C6 C6a C6b -29.7(11)
F5A C6 C6a C6b 39.4(7)
C5B C6 C6a C6b -170.9(12)
F6A C6 C6a C6b -79.6(5)
C5A C6 C6a C6b 169.6(5)
F5B C6 C6a C6b 80.9(8)
F6B C6 C6a C3b 151.0(9)
F5A C6 C6a C3b -139.9(5)
C5B C6 C6a C3b 9.8(13)
F6A C6 C6a C3b 101.1(4)
C5A C6 C6a C3b -9.7(6)
F5B C6 C6a C3b -98.3(7)
C3b C6a C6b C7 173.2(4)
C6 C6a C6b C7 -6.0(7)
C3b C6a C6b C9aA -17.1(5)
C6 C6a C6b C9aA 163.7(4)
C3b C6a C6b C9aB 22.1(7)
C6 C6a C6b C9aB -157.1(6)
C6a C6b C7 C8 -172.9(4)
C9aA C6b C7 C8 17.2(5)
C9aB C6b C7 C8 -20.7(6)
C6b C7 C8 C18 174.5(4)
C6b C7 C8 S9 -3.2(5)
C9aA S9 C8 C7 -9.1(3)
C9aB S9 C8 C7 20.8(5)
C9aA S9 C8 C18 173.0(3)
C9aB S9 C8 C18 -157.1(5)
C3 C2 C12 C17 -28.8(6)
S1 C2 C12 C17 153.0(3)
C3 C2 C12 C13 149.2(4)
S1 C2 C12 C13 -29.0(5)
C17 C12 C13 C14 2.0(6)
C2 C12 C13 C14 -176.0(4)
C12 C13 C14 C15 -1.3(6)
C13 C14 C15 C16 -0.6(7)
C14 C15 C16 C17 1.7(7)
C15 C16 C17 C12 -0.9(7)
C13 C12 C17 C16 -1.0(6)
C2 C12 C17 C16 177.1(4)
C7 C8 C18 C19 166.5(4)
S9 C8 C18 C19 -16.0(5)
C7 C8 C18 C23 -14.6(6)
S9 C8 C18 C23 162.9(3)
C23 C18 C19 C20 -0.2(6)
C8 C18 C19 C20 178.7(4)
C18 C19 C20 C21 -0.4(6)
C19 C20 C21 C22 1.1(7)
C20 C21 C22 C23 -1.1(7)
C21 C22 C23 C18 0.5(7)
C19 C18 C23 C22 0.1(6)
C8 C18 C23 C22 -178.8(4)
F2B C4 C5A F4A 5.4(15)
F1A C4 C5A F4A 81.7(10)
F2A C4 C5A F4A -32.5(10)
C3b C4 C5A F4A -148.7(8)
F1B C4 C5A F4A 106.1(10)
C5B C4 C5A F4A -70.8(52)
F2B C4 C5A F3A -115.6(14)
F1A C4 C5A F3A -39.4(10)
F2A C4 C5A F3A -153.5(7)
C3b C4 C5A F3A 90.3(7)
F1B C4 C5A F3A -14.9(9)
C5B C4 C5A F3A 168.2(60)
F2B C4 C5A C6 134.9(13)
F1A C4 C5A C6 -148.8(6)
F2A C4 C5A C6 97.0(7)
C3b C4 C5A C6 -19.2(7)
F1B C4 C5A C6 -124.3(8)
C5B C4 C5A C6 58.7(50)
F6B C6 C5A F4A -10.5(16)
F5A C6 C5A F4A -80.6(11)
C5B C6 C5A F4A 57.7(50)
F6A C6 C5A F4A 33.3(11)
C6a C6 C5A F4A 147.5(10)
F5B C6 C5A F4A -107.3(11)
F6B C6 C5A F3A 109.1(12)
F5A C6 C5A F3A 38.9(9)
C5B C6 C5A F3A 177.3(59)
F6A C6 C5A F3A 152.8(6)
C6a C6 C5A F3A -92.9(7)
F5B C6 C5A F3A 12.3(8)
F6B C6 C5A C4 -140.2(11)
F5A C6 C5A C4 149.6(6)
C5B C6 C5A C4 -72.0(52)
F6A C6 C5A C4 -96.5(6)
C6a C6 C5A C4 17.8(7)
F5B C6 C5A C4 122.9(7)
C6a C6b C9aA C10A -74.4(5)
C7 C6b C9aA C10A 97.2(4)
C9aB C6b C9aA C10A -170.8(9)
C6a C6b C9aA C9bA 49.5(5)
C7 C6b C9aA C9bA -138.9(4)
C9aB C6b C9aA C9bA -46.9(7)
C6a C6b C9aA S9 167.0(3)
C7 C6b C9aA S9 -21.4(4)
C9aB C6b C9aA S9 70.6(7)
C8 S9 C9aA C10A -103.9(3)
C9aB S9 C9aA C10A 170.5(8)
C8 S9 C9aA C9bA 129.4(3)
C9aB S9 C9aA C9bA 43.9(7)
C8 S9 C9aA C6b 16.4(3)
C9aB S9 C9aA C6b -69.1(7)
C10A C9aA C9bA C11A -174.2(4)
C6b C9aA C9bA C11A 61.7(4)
S9 C9aA C9bA C11A -48.6(5)
C10A C9aA C9bA C3a 63.7(5)
C6b C9aA C9bA C3a -60.5(5)
S9 C9aA C9bA C3a -170.8(3)
C10A C9aA C9bA S1 -49.9(5)
C6b C9aA C9bA S1 -174.0(3)
S9 C9aA C9bA S1 75.7(4)
C3b C3a C9bA C11A -78.1(5)
C3 C3a C9bA C11A 90.5(4)
C9bB C3a C9bA C11A -166.0(12)
C3b C3a C9bA C9aA 44.9(5)
C3 C3a C9bA C9aA -146.5(4)
C9bB C3a C9bA C9aA -43.0(9)
C3b C3a C9bA S1 165.4(3)
C3 C3a C9bA S1 -26.0(4)
C9bB C3a C9bA S1 77.5(10)
C2 S1 C9bA C11A -95.7(3)
C9bB S1 C9bA C11A 166.0(11)
C2 S1 C9bA C9aA 138.1(4)
C9bB S1 C9bA C9aA 39.8(9)
C2 S1 C9bA C3a 22.3(3)
C9bB S1 C9bA C3a -76.0(10)
F6B C6 C5B F3B -42.8(25)
F5A C6 C5B F3B -116.7(16)
F6A C6 C5B F3B -10.6(17)
C6a C6 C5B F3B 97.9(18)
C5A C6 C5B F3B -166.8(69)
F5B C6 C5B F3B -151.5(16)
F6B C6 C5B F4B 70.4(27)
F5A C6 C5B F4B -3.5(33)
F6A C6 C5B F4B 102.6(24)
C6a C6 C5B F4B -148.9(22)
C5A C6 C5B F4B -53.6(44)
F5B C6 C5B F4B -38.3(26)
F6B C6 C5B C4 -154.4(14)
F5A C6 C5B C4 131.7(15)
F6A C6 C5B C4 -122.1(17)
C6a C6 C5B C4 -13.6(20)
C5A C6 C5B C4 81.7(52)
F5B C6 C5B C4 96.9(18)
F2B C4 C5B F3B 38.1(22)
F1A C4 C5B F3B 120.1(13)
F2A C4 C5B F3B 10.2(17)
C3b C4 C5B F3B -99.5(17)
C5A C4 C5B F3B 153.8(67)
F1B C4 C5B F3B 150.8(15)
F2B C4 C5B F4B -73.7(29)
F1A C4 C5B F4B 8.3(38)
F2A C4 C5B F4B -101.6(26)
C3b C4 C5B F4B 148.7(25)
C5A C4 C5B F4B 42.0(35)
F1B C4 C5B F4B 39.0(29)
F2B C4 C5B C6 149.6(18)
F1A C4 C5B C6 -128.3(13)
F2A C4 C5B C6 121.7(18)
C3b C4 C5B C6 12.0(19)
C5A C4 C5B C6 -94.6(62)
F1B C4 C5B C6 -97.7(18)
C6a C6b C9aB C9bB -56.6(9)
C7 C6b C9aB C9bB 146.0(7)
C9aA C6b C9aB C9bB 44.0(7)
C6a C6b C9aB C10B 68.6(9)
C7 C6b C9aB C10B -88.8(8)
C9aA C6b C9aB C10B 169.2(13)
C6a C6b C9aB S9 -170.2(4)
C7 C6b C9aB S9 32.4(7)
C9aA C6b C9aB S9 -69.6(6)
C8 S9 C9aB C9bB -135.0(7)
C9aA S9 C9aB C9bB -39.5(7)
C8 S9 C9aB C10B 97.5(7)
C9aA S9 C9aB C10B -166.9(12)
C8 S9 C9aB C6b -28.7(6)
C9aA S9 C9aB C6b 66.9(7)
C10B C9aB C9bB C11B 177.6(9)
C6b C9aB C9bB C11B -54.3(10)
S9 C9aB C9bB C11B 51.7(10)
C10B C9aB C9bB C3a -57.4(10)
C6b C9aB C9bB C3a 70.6(8)
S9 C9aB C9bB C3a 176.7(5)
C10B C9aB C9bB S1 50.0(11)
C6b C9aB C9bB S1 178.1(5)
S9 C9aB C9bB S1 -75.9(9)
C3b C3a C9bB C9aB -56.9(8)
C3 C3a C9bB C9aB 138.1(7)
C9bA C3a C9bB C9aB 48.8(9)
C3b C3a C9bB C11B 65.4(10)
C3 C3a C9bB C11B -99.6(8)
C9bA C3a C9bB C11B 171.2(16)
C3b C3a C9bB S1 -175.5(4)
C3 C3a C9bB S1 19.5(7)
C9bA C3a C9bB S1 -69.8(8)
C2 S1 C9bB C9aB -125.9(8)
C9bA S1 C9bB C9aB -43.0(8)
C2 S1 C9bB C11B 106.5(7)
C9bA S1 C9bB C11B -170.5(16)
C2 S1 C9bB C3a -15.3(6)
C9bA S1 C9bB C3a 67.6(8)
